data_4087051
loop_
_publ_author_name
'Wang, Baiquan'
'Zhu, Bolin'
'Xu, Shansheng'
'Zhou, Xiuzhong'

_publ_section_title
;
 Reactions of Doubly Bridged Biscyclopentadienes with Molybdenum
 (Tungsten) Carbonyl
;
_journal_issue 24
_journal_name_full Organometallics
_journal_page_first 4842
_journal_page_last 4852
_journal_paper_doi 10.1021/om034039z
_journal_volume 22
_journal_year 2003
_chemical_formula_sum 'C21 H18 Ge Mo2 O6'
_chemical_formula_weight 630.82
_space_group_IT_number 2
_symmetry_cell_setting triclinic
_symmetry_space_group_name_Hall '-P 1'
_symmetry_space_group_name_H-M 'P -1'
_atom_sites_solution_hydrogens geom
_atom_sites_solution_primary direct
_atom_sites_solution_secondary difmap
_audit_creation_method SHELXL-97
_cell_angle_alpha 101.361(6)
_cell_angle_beta 94.495(6)
_cell_angle_gamma 92.575(6)
_cell_formula_units_Z 2
_cell_length_a 9.614(3)
_cell_length_b 10.472(4)
_cell_length_c 11.189(4)
_cell_measurement_reflns_used 689
_cell_measurement_temperature 293(2)
_cell_measurement_theta_max 25.15
_cell_measurement_theta_min 2.44
_cell_volume 1098.9(7)
_computing_cell_refinement 'Bruker SMART'
_computing_data_collection 'Bruker SMART'
_computing_data_reduction 'Bruker SAINT'
_computing_molecular_graphics 'Bruker SHELXTL'
_computing_publication_material 'Bruker SHELXTL'
_computing_structure_refinement 'SHELXL-97 (Sheldrick, 1997)'
_computing_structure_solution 'SHELXS-97 (Sheldrick, 1990)'
_diffrn_ambient_temperature 293(2)
_diffrn_measured_fraction_theta_full 0.984
_diffrn_measured_fraction_theta_max 0.984
_diffrn_measurement_device_type 'CCD area detector'
_diffrn_measurement_method 'phi and omega scans'
_diffrn_radiation_monochromator graphite
_diffrn_radiation_source 'fine-focus sealed tube'
_diffrn_radiation_type MoK\a
_diffrn_radiation_wavelength 0.71073
_diffrn_reflns_av_R_equivalents 0.0295
_diffrn_reflns_av_sigmaI/netI 0.0687
_diffrn_reflns_limit_h_max 11
_diffrn_reflns_limit_h_min -12
_diffrn_reflns_limit_k_max 12
_diffrn_reflns_limit_k_min -7
_diffrn_reflns_limit_l_max 13
_diffrn_reflns_limit_l_min -13
_diffrn_reflns_number 6275
_diffrn_reflns_theta_full 26.42
_diffrn_reflns_theta_max 26.42
_diffrn_reflns_theta_min 1.99
_exptl_absorpt_coefficient_mu 2.517
_exptl_absorpt_correction_T_max 1.000000
_exptl_absorpt_correction_T_min 0.696178
_exptl_absorpt_correction_type multi-scan
_exptl_absorpt_process_details SADABS
_exptl_crystal_density_diffrn 1.906
_exptl_crystal_density_meas 0
_exptl_crystal_density_method 'not measured'
_exptl_crystal_F_000 616
_exptl_crystal_size_max 0.24
_exptl_crystal_size_mid 0.22
_exptl_crystal_size_min 0.18
_refine_diff_density_max 0.576
_refine_diff_density_min -0.579
_refine_diff_density_rms 0.108
_refine_ls_extinction_coef 0.0048(5)
_refine_ls_extinction_expression Fc^*^=kFc[1+0.001xFc^2^\l^3^/sin(2\q)]^-1/4^
_refine_ls_extinction_method SHELXL
_refine_ls_goodness_of_fit_ref 0.998
_refine_ls_hydrogen_treatment mixed
_refine_ls_matrix_type full
_refine_ls_number_parameters 272
_refine_ls_number_reflns 4423
_refine_ls_number_restraints 0
_refine_ls_restrained_S_all 0.998
_refine_ls_R_factor_all 0.0689
_refine_ls_R_factor_gt 0.0376
_refine_ls_shift/su_max 0.000
_refine_ls_shift/su_mean 0.000
_refine_ls_structure_factor_coef Fsqd
_refine_ls_weighting_details 'calc w=1/[\s^2^(Fo^2^)+(0.0323P)^2^+0.1237P] where P=(Fo^2^+2Fc^2^)/3'
_refine_ls_weighting_scheme calc
_refine_ls_wR_factor_gt 0.0762
_refine_ls_wR_factor_ref 0.0858
_reflns_number_gt 3161
_reflns_number_total 4423
_reflns_threshold_expression >2sigma(I)
_cod_data_source_file om034039z_si_002.txt
_cod_data_source_block 021105e
_cod_depositor_comments
;
The following automatic conversions were performed:

'_symmetry_cell_setting' value 'Triclinic' changed to 'triclinic'
according to the built-in table from CIF Core dictionary named
'cif_core.dic' version 2.4.1 from 2010-06-29.

'_exptl_absorpt_correction_type' value 'MULTI-SCAN' changed to
'multi-scan' according to the built-in table from CIF Core dictionary
named 'cif_core.dic' version 2.4.1 from 2010-06-29.

Automatic conversion script
Id: cif_fix_values 4624 2016-04-14 12:54:50Z antanas 
;
_cod_original_cell_volume 1099.0(7)
_cod_original_sg_symbol_H-M P-1
_cod_database_code 4087051

loop_
_symmetry_equiv_pos_as_xyz
'x, y, z'
'-x, -y, -z'

loop_
_atom_site_label
_atom_site_type_symbol
_atom_site_fract_x
_atom_site_fract_y
_atom_site_fract_z
_atom_site_U_iso_or_equiv
_atom_site_adp_type
_atom_site_occupancy
_atom_site_symmetry_multiplicity
_atom_site_calc_flag
_atom_site_refinement_flags
_atom_site_disorder_assembly
_atom_site_disorder_group
Mo1 Mo 0.26930(5) 0.22079(4) 0.44688(4) 0.03496(14) Uani 1 1 d . . .
Mo2 Mo 0.24189(4) 0.40017(4) 0.14453(4) 0.03041(13) Uani 1 1 d . . .
Ge1 Ge 0.32970(5) 0.08972(5) 0.22953(5) 0.03486(16) Uani 1 1 d . . .
C1 C 0.2098(6) 0.0374(6) 0.4429(6) 0.0559(16) Uani 1 1 d . . .
O1 O 0.1686(6) -0.0676(4) 0.4443(5) 0.0880(17) Uani 1 1 d . . .
C2 C 0.4774(7) 0.2298(6) 0.4507(5) 0.0506(15) Uani 1 1 d . . .
O2 O 0.5963(5) 0.2419(5) 0.4588(4) 0.0746(14) Uani 1 1 d . . .
C3 C 0.3292(7) 0.2044(7) 0.6160(6) 0.0652(18) Uani 1 1 d . . .
O3 O 0.3654(6) 0.1939(6) 0.7144(5) 0.108(2) Uani 1 1 d . . .
C4 C 0.4301(6) 0.4399(5) 0.2363(5) 0.0410(13) Uani 1 1 d . . .
O4 O 0.5381(4) 0.4601(4) 0.2891(4) 0.0661(12) Uani 1 1 d . . .
C5 C 0.3291(6) 0.5334(6) 0.0577(5) 0.0429(13) Uani 1 1 d . . .
O5 O 0.3788(5) 0.6083(4) 0.0116(5) 0.0760(14) Uani 1 1 d . . .
C6 C 0.1384(6) 0.5562(5) 0.2118(5) 0.0383(12) Uani 1 1 d . . .
O6 O 0.0727(4) 0.6405(4) 0.2499(4) 0.0586(11) Uani 1 1 d . . .
C7 C 0.1945(5) 0.3788(4) 0.3317(4) 0.0293(11) Uani 1 1 d . . .
C8 C 0.0773(5) 0.2870(5) 0.3384(4) 0.0315(11) Uani 1 1 d . . .
C9 C 0.0477(5) 0.3009(5) 0.4624(5) 0.0418(13) Uani 1 1 d . . .
H9A H -0.0324 0.2597 0.4924 0.050 Uiso 1 1 calc R . .
C10 C 0.1462(6) 0.3963(5) 0.5329(5) 0.0432(14) Uani 1 1 d . . .
H10A H 0.1458 0.4314 0.6207 0.052 Uiso 1 1 calc R . .
C11 C 0.2347(5) 0.4434(5) 0.4542(5) 0.0385(13) Uani 1 1 d . . .
H11A H 0.3070 0.5147 0.4794 0.046 Uiso 1 1 calc R . .
C12 C -0.0105(5) 0.2173(5) 0.2229(5) 0.0368(12) Uani 1 1 d . . .
C13 C 0.0820(5) 0.2227(5) 0.1186(4) 0.0337(12) Uani 1 1 d . . .
C14 C 0.2227(5) 0.1749(5) 0.1131(4) 0.0345(12) Uani 1 1 d . . .
C15 C 0.2722(5) 0.2062(5) 0.0049(5) 0.0409(13) Uani 1 1 d . . .
H15A H 0.3605 0.1805 -0.0281 0.049 Uiso 1 1 calc R . .
C16 C 0.1694(6) 0.2735(6) -0.0515(5) 0.0491(15) Uani 1 1 d . . .
H16A H 0.1750 0.3020 -0.1294 0.059 Uiso 1 1 calc R . .
C17 C 0.0523(5) 0.2797(5) 0.0167(5) 0.0452(14) Uani 1 1 d . . .
H17A H -0.0371 0.3143 -0.0054 0.054 Uiso 1 1 calc R . .
C18 C -0.1397(5) 0.2965(6) 0.2099(5) 0.0503(15) Uani 1 1 d . . .
H18A H -0.1104 0.3852 0.2095 0.075 Uiso 1 1 calc R . .
H18B H -0.1949 0.2943 0.2774 0.075 Uiso 1 1 calc R . .
H18C H -0.1946 0.2594 0.1346 0.075 Uiso 1 1 calc R . .
C19 C -0.0604(6) 0.0767(5) 0.2248(6) 0.0549(17) Uani 1 1 d . . .
H19A H 0.0190 0.0252 0.2308 0.082 Uiso 1 1 calc R . .
H19B H -0.1182 0.0407 0.1509 0.082 Uiso 1 1 calc R . .
H19C H -0.1133 0.0761 0.2941 0.082 Uiso 1 1 calc R . .
C20 C 0.2803(6) -0.0985(5) 0.1762(6) 0.0598(17) Uani 1 1 d . . .
H20A H 0.3101 -0.1283 0.0961 0.090 Uiso 1 1 calc R . .
H20B H 0.1809 -0.1141 0.1738 0.090 Uiso 1 1 calc R . .
H20C H 0.3259 -0.1447 0.2327 0.090 Uiso 1 1 calc R . .
C21 C 0.5228(5) 0.1028(6) 0.1832(6) 0.0517(16) Uani 1 1 d . . .
H21A H 0.5282 0.0505 0.1032 0.077 Uiso 1 1 calc R . .
H21B H 0.5850 0.0722 0.2413 0.077 Uiso 1 1 calc R . .
H21C H 0.5492 0.1922 0.1826 0.077 Uiso 1 1 calc R . .

loop_
_atom_site_aniso_label
_atom_site_aniso_U_11
_atom_site_aniso_U_22
_atom_site_aniso_U_33
_atom_site_aniso_U_23
_atom_site_aniso_U_13
_atom_site_aniso_U_12
Mo1 0.0412(3) 0.0344(3) 0.0309(3) 0.00960(19) 0.0060(2) 0.0014(2)
Mo2 0.0300(2) 0.0345(3) 0.0276(2) 0.00736(19) 0.00547(18) 0.00135(18)
Ge1 0.0325(3) 0.0283(3) 0.0417(3) 0.0010(2) 0.0063(2) 0.0004(2)
C1 0.057(4) 0.054(4) 0.064(4) 0.024(3) 0.017(3) 0.005(3)
O1 0.106(4) 0.052(3) 0.119(4) 0.040(3) 0.039(3) -0.004(3)
C2 0.058(4) 0.050(4) 0.043(3) 0.011(3) -0.002(3) 0.003(3)
O2 0.044(3) 0.087(4) 0.089(4) 0.017(3) -0.011(2) -0.005(3)
C3 0.084(5) 0.077(5) 0.045(4) 0.031(4) 0.013(4) 0.026(4)
O3 0.141(5) 0.150(5) 0.048(3) 0.046(3) 0.011(3) 0.054(4)
C4 0.038(3) 0.042(3) 0.047(3) 0.017(3) 0.009(3) 0.002(3)
O4 0.043(2) 0.076(3) 0.077(3) 0.019(3) -0.012(2) -0.011(2)
C5 0.041(3) 0.050(3) 0.043(3) 0.018(3) 0.013(3) 0.011(3)
O5 0.085(3) 0.070(3) 0.095(4) 0.050(3) 0.047(3) 0.017(3)
C6 0.047(3) 0.041(3) 0.031(3) 0.015(2) 0.010(2) -0.002(3)
O6 0.067(3) 0.053(3) 0.063(3) 0.017(2) 0.025(2) 0.023(2)
C7 0.031(3) 0.029(3) 0.027(3) 0.004(2) 0.001(2) -0.001(2)
C8 0.030(3) 0.034(3) 0.030(3) 0.003(2) 0.010(2) 0.002(2)
C9 0.042(3) 0.042(3) 0.047(3) 0.014(3) 0.023(3) 0.002(2)
C10 0.061(4) 0.040(3) 0.027(3) 0.000(2) 0.011(3) 0.007(3)
C11 0.046(3) 0.030(3) 0.037(3) 0.004(2) 0.000(2) -0.001(2)
C12 0.027(3) 0.045(3) 0.035(3) 0.002(2) 0.004(2) -0.006(2)
C13 0.033(3) 0.033(3) 0.030(3) -0.003(2) -0.004(2) -0.006(2)
C14 0.033(3) 0.032(3) 0.033(3) -0.008(2) 0.004(2) -0.002(2)
C15 0.042(3) 0.044(3) 0.031(3) -0.007(2) 0.005(2) 0.000(3)
C16 0.057(4) 0.064(4) 0.022(3) 0.000(3) 0.001(3) 0.000(3)
C17 0.037(3) 0.054(4) 0.039(3) 0.000(3) -0.010(3) 0.000(3)
C18 0.026(3) 0.061(4) 0.060(4) 0.005(3) 0.002(3) -0.002(3)
C19 0.042(3) 0.046(3) 0.070(4) 0.000(3) 0.009(3) -0.020(3)
C20 0.061(4) 0.034(3) 0.077(5) -0.005(3) 0.008(3) -0.003(3)
C21 0.034(3) 0.055(4) 0.064(4) 0.006(3) 0.013(3) 0.004(3)

loop_
_atom_type_symbol
_atom_type_description
_atom_type_scat_dispersion_real
_atom_type_scat_dispersion_imag
_atom_type_scat_source
C C 0.0033 0.0016 'International Tables Vol C Tables 4.2.6.8 and 6.1.1.4'
H H 0.0000 0.0000 'International Tables Vol C Tables 4.2.6.8 and 6.1.1.4'
O O 0.0106 0.0060 'International Tables Vol C Tables 4.2.6.8 and 6.1.1.4'
Ge Ge 0.1547 1.8001 'International Tables Vol C Tables 4.2.6.8 and 6.1.1.4'
Mo Mo -1.6832 0.6857 'International Tables Vol C Tables 4.2.6.8 and 6.1.1.4'

loop_
_geom_angle_atom_site_label_1
_geom_angle_atom_site_label_2
_geom_angle_atom_site_label_3
_geom_angle
_geom_angle_site_symmetry_1
_geom_angle_site_symmetry_3
C1 Mo1 C3 78.7(3) . .
C1 Mo1 C2 106.7(2) . .
C3 Mo1 C2 76.9(3) . .
C1 Mo1 C10 123.6(2) . .
C3 Mo1 C10 86.9(2) . .
C2 Mo1 C10 122.6(2) . .
C1 Mo1 C9 96.1(2) . .
C3 Mo1 C9 103.5(2) . .
C2 Mo1 C9 156.7(2) . .
C10 Mo1 C9 35.43(18) . .
C1 Mo1 C8 101.0(2) . .
C3 Mo1 C8 139.0(2) . .
C2 Mo1 C8 139.0(2) . .
C10 Mo1 C8 58.70(17) . .
C9 Mo1 C8 35.41(16) . .
C1 Mo1 C11 155.0(2) . .
C3 Mo1 C11 106.5(2) . .
C2 Mo1 C11 98.3(2) . .
C10 Mo1 C11 35.13(17) . .
C9 Mo1 C11 58.86(18) . .
C8 Mo1 C11 58.67(17) . .
C1 Mo1 C7 133.8(2) . .
C3 Mo1 C7 141.2(2) . .
C2 Mo1 C7 105.4(2) . .
C10 Mo1 C7 58.65(17) . .
C9 Mo1 C7 59.46(17) . .
C8 Mo1 C7 36.05(15) . .
C11 Mo1 C7 34.80(16) . .
C1 Mo1 Ge1 74.69(18) . .
C3 Mo1 Ge1 132.15(19) . .
C2 Mo1 Ge1 73.80(16) . .
C10 Mo1 Ge1 140.86(14) . .
C9 Mo1 Ge1 118.11(13) . .
C8 Mo1 Ge1 85.35(11) . .
C11 Mo1 Ge1 114.47(12) . .
C7 Mo1 Ge1 83.47(11) . .
C4 Mo2 C6 102.7(2) . .
C4 Mo2 C5 78.1(2) . .
C6 Mo2 C5 80.2(2) . .
C4 Mo2 C7 78.65(19) . .
C6 Mo2 C7 73.91(18) . .
C5 Mo2 C7 140.09(19) . .
C4 Mo2 C14 101.4(2) . .
C6 Mo2 C14 140.70(18) . .
C5 Mo2 C14 135.33(19) . .
C7 Mo2 C14 81.04(17) . .
C4 Mo2 C13 132.3(2) . .
C6 Mo2 C13 105.76(19) . .
C5 Mo2 C13 143.8(2) . .
C7 Mo2 C13 73.67(16) . .
C14 Mo2 C13 36.92(16) . .
C4 Mo2 C15 102.7(2) . .
C6 Mo2 C15 154.1(2) . .
C5 Mo2 C15 100.2(2) . .
C7 Mo2 C15 116.32(18) . .
C14 Mo2 C15 35.61(17) . .
C13 Mo2 C15 59.12(17) . .
C4 Mo2 C16 131.6(2) . .
C6 Mo2 C16 119.9(2) . .
C5 Mo2 C16 87.3(2) . .
C7 Mo2 C16 132.01(18) . .
C14 Mo2 C16 59.4(2) . .
C13 Mo2 C16 58.44(19) . .
C15 Mo2 C16 35.00(19) . .
C4 Mo2 C17 159.5(2) . .
C6 Mo2 C17 97.3(2) . .
C5 Mo2 C17 109.7(2) . .
C7 Mo2 C17 103.34(18) . .
C14 Mo2 C17 59.48(19) . .
C13 Mo2 C17 34.80(18) . .
C15 Mo2 C17 57.90(18) . .
C16 Mo2 C17 34.53(17) . .
C20 Ge1 C14 105.9(2) . .
C20 Ge1 C21 101.8(2) . .
C14 Ge1 C21 103.5(2) . .
C20 Ge1 Mo1 121.39(19) . .
C14 Ge1 Mo1 103.18(13) . .
C21 Ge1 Mo1 119.17(17) . .
O1 C1 Mo1 176.1(5) . .
O2 C2 Mo1 175.6(5) . .
O3 C3 Mo1 179.2(6) . .
O4 C4 Mo2 178.6(5) . .
O5 C5 Mo2 178.7(6) . .
O6 C6 Mo2 176.1(4) . .
C11 C7 C8 105.7(4) . .
C11 C7 Mo2 137.4(4) . .
C8 C7 Mo2 116.2(3) . .
C11 C7 Mo1 71.2(3) . .
C8 C7 Mo1 69.9(3) . .
Mo2 C7 Mo1 129.4(2) . .
C9 C8 C7 108.7(4) . .
C9 C8 C12 129.1(4) . .
C7 C8 C12 120.8(4) . .
C9 C8 Mo1 72.1(3) . .
C7 C8 Mo1 74.0(3) . .
C12 C8 Mo1 130.8(3) . .
C10 C9 C8 107.2(4) . .
C10 C9 Mo1 71.8(3) . .
C8 C9 Mo1 72.5(3) . .
C10 C9 H9A 126.2 . .
C8 C9 H9A 126.2 . .
Mo1 C9 H9A 126.2 . .
C11 C10 C9 109.1(4) . .
C11 C10 Mo1 73.8(3) . .
C9 C10 Mo1 72.7(3) . .
C11 C10 H10A 125.2 . .
C9 C10 H10A 125.2 . .
Mo1 C10 H10A 125.2 . .
C10 C11 C7 109.2(4) . .
C10 C11 Mo1 71.1(3) . .
C7 C11 Mo1 74.0(3) . .
C10 C11 H11A 125.3 . .
C7 C11 H11A 125.3 . .
Mo1 C11 H11A 125.3 . .
C8 C12 C13 105.1(4) . .
C8 C12 C19 114.3(5) . .
C13 C12 C19 111.5(4) . .
C8 C12 C18 106.8(4) . .
C13 C12 C18 110.6(5) . .
C19 C12 C18 108.3(4) . .
C17 C13 C14 108.2(4) . .
C17 C13 C12 126.9(5) . .
C14 C13 C12 124.7(5) . .
C17 C13 Mo2 74.9(3) . .
C14 C13 Mo2 71.4(3) . .
C12 C13 Mo2 116.8(3) . .
C15 C14 C13 105.5(5) . .
C15 C14 Ge1 125.3(4) . .
C13 C14 Ge1 129.1(4) . .
C15 C14 Mo2 73.7(3) . .
C13 C14 Mo2 71.7(3) . .
Ge1 C14 Mo2 118.2(2) . .
C16 C15 C14 109.1(5) . .
C16 C15 Mo2 73.0(3) . .
C14 C15 Mo2 70.7(3) . .
C16 C15 H15A 125.4 . .
C14 C15 H15A 125.4 . .
Mo2 C15 H15A 125.4 . .
C17 C16 C15 108.2(5) . .
C17 C16 Mo2 73.1(3) . .
C15 C16 Mo2 72.0(3) . .
C17 C16 H16A 125.7 . .
C15 C16 H16A 125.7 . .
Mo2 C16 H16A 125.7 . .
C13 C17 C16 108.8(5) . .
C13 C17 Mo2 70.3(3) . .
C16 C17 Mo2 72.3(3) . .
C13 C17 H17A 125.6 . .
C16 C17 H17A 125.6 . .
Mo2 C17 H17A 125.6 . .
C12 C18 H18A 109.5 . .
C12 C18 H18B 109.5 . .
H18A C18 H18B 109.5 . .
C12 C18 H18C 109.5 . .
H18A C18 H18C 109.5 . .
H18B C18 H18C 109.5 . .
C12 C19 H19A 109.5 . .
C12 C19 H19B 109.5 . .
H19A C19 H19B 109.5 . .
C12 C19 H19C 109.5 . .
H19A C19 H19C 109.5 . .
H19B C19 H19C 109.5 . .
Ge1 C20 H20A 109.5 . .
Ge1 C20 H20B 109.5 . .
H20A C20 H20B 109.5 . .
Ge1 C20 H20C 109.5 . .
H20A C20 H20C 109.5 . .
H20B C20 H20C 109.5 . .
Ge1 C21 H21A 109.5 . .
Ge1 C21 H21B 109.5 . .
H21A C21 H21B 109.5 . .
Ge1 C21 H21C 109.5 . .
H21A C21 H21C 109.5 . .
H21B C21 H21C 109.5 . .

loop_
_geom_bond_atom_site_label_1
_geom_bond_atom_site_label_2
_geom_bond_distance
_geom_bond_site_symmetry_2
Mo1 C1 1.970(6) .
Mo1 C3 1.977(7) .
Mo1 C2 1.995(6) .
Mo1 C10 2.320(5) .
Mo1 C9 2.331(5) .
Mo1 C8 2.336(5) .
Mo1 C11 2.356(5) .
Mo1 C7 2.391(5) .
Mo1 Ge1 2.6671(10) .
Mo2 C4 1.994(6) .
Mo2 C6 2.001(6) .
Mo2 C5 2.037(6) .
Mo2 C7 2.229(5) .
Mo2 C14 2.312(5) .
Mo2 C13 2.316(5) .
Mo2 C15 2.351(5) .
Mo2 C16 2.364(5) .
Mo2 C17 2.374(5) .
Ge1 C20 1.968(5) .
Ge1 C14 1.970(5) .
Ge1 C21 1.972(5) .
C1 O1 1.155(7) .
C2 O2 1.139(7) .
C3 O3 1.156(7) .
C4 O4 1.143(6) .
C5 O5 1.128(6) .
C6 O6 1.142(6) .
C7 C11 1.420(6) .
C7 C8 1.464(6) .
C8 C9 1.420(7) .
C8 C12 1.522(7) .
C9 C10 1.415(7) .
C9 H9A 0.9800 .
C10 C11 1.411(7) .
C10 H10A 0.9800 .
C11 H11A 0.9800 .
C12 C13 1.530(7) .
C12 C19 1.533(7) .
C12 C18 1.538(7) .
C13 C17 1.404(7) .
C13 C14 1.465(7) .
C14 C15 1.426(7) .
C15 C16 1.417(8) .
C15 H15A 0.9800 .
C16 C17 1.406(7) .
C16 H16A 0.9800 .
C17 H17A 0.9800 .
C18 H18A 0.9600 .
C18 H18B 0.9600 .
C18 H18C 0.9600 .
C19 H19A 0.9600 .
C19 H19B 0.9600 .
C19 H19C 0.9600 .
C20 H20A 0.9600 .
C20 H20B 0.9600 .
C20 H20C 0.9600 .
C21 H21A 0.9600 .
C21 H21B 0.9600 .
C21 H21C 0.9600 .

loop_
_geom_torsion_atom_site_label_1
_geom_torsion_atom_site_label_2
_geom_torsion_atom_site_label_3
_geom_torsion_atom_site_label_4
_geom_torsion
_geom_torsion_site_symmetry_1
_geom_torsion_site_symmetry_2
_geom_torsion_site_symmetry_3
_geom_torsion_site_symmetry_4
C1 Mo1 Ge1 C20 3.5(3) . . . .
C3 Mo1 Ge1 C20 62.0(4) . . . .
C2 Mo1 Ge1 C20 116.4(3) . . . .
C10 Mo1 Ge1 C20 -121.5(3) . . . .
C9 Mo1 Ge1 C20 -85.3(3) . . . .
C8 Mo1 Ge1 C20 -99.3(3) . . . .
C11 Mo1 Ge1 C20 -151.7(3) . . . .
C7 Mo1 Ge1 C20 -135.4(2) . . . .
C1 Mo1 Ge1 C14 121.7(2) . . . .
C3 Mo1 Ge1 C14 -179.8(3) . . . .
C2 Mo1 Ge1 C14 -125.4(2) . . . .
C10 Mo1 Ge1 C14 -3.3(3) . . . .
C9 Mo1 Ge1 C14 32.9(2) . . . .
C8 Mo1 Ge1 C14 18.93(18) . . . .
C11 Mo1 Ge1 C14 -33.5(2) . . . .
C7 Mo1 Ge1 C14 -17.26(18) . . . .
C1 Mo1 Ge1 C21 -124.4(3) . . . .
C3 Mo1 Ge1 C21 -65.9(4) . . . .
C2 Mo1 Ge1 C21 -11.5(3) . . . .
C10 Mo1 Ge1 C21 110.6(3) . . . .
C9 Mo1 Ge1 C21 146.8(3) . . . .
C8 Mo1 Ge1 C21 132.8(2) . . . .
C11 Mo1 Ge1 C21 80.4(3) . . . .
C7 Mo1 Ge1 C21 96.6(2) . . . .
C3 Mo1 C1 O1 76(9) . . . .
C2 Mo1 C1 O1 148(9) . . . .
C10 Mo1 C1 O1 -3(9) . . . .
C9 Mo1 C1 O1 -27(9) . . . .
C8 Mo1 C1 O1 -62(9) . . . .
C11 Mo1 C1 O1 -29(10) . . . .
C7 Mo1 C1 O1 -80(9) . . . .
Ge1 Mo1 C1 O1 -144(9) . . . .
C1 Mo1 C2 O2 -133(7) . . . .
C3 Mo1 C2 O2 -60(7) . . . .
C10 Mo1 C2 O2 18(7) . . . .
C9 Mo1 C2 O2 34(8) . . . .
C8 Mo1 C2 O2 96(7) . . . .
C11 Mo1 C2 O2 46(7) . . . .
C7 Mo1 C2 O2 80(7) . . . .
Ge1 Mo1 C2 O2 159(7) . . . .
C1 Mo1 C3 O3 74(60) . . . .
C2 Mo1 C3 O3 -36(60) . . . .
C10 Mo1 C3 O3 -161(60) . . . .
C9 Mo1 C3 O3 168(100) . . . .
C8 Mo1 C3 O3 168(100) . . . .
C11 Mo1 C3 O3 -131(60) . . . .
C7 Mo1 C3 O3 -135(60) . . . .
Ge1 Mo1 C3 O3 17(60) . . . .
C6 Mo2 C4 O4 142(20) . . . .
C5 Mo2 C4 O4 -142(20) . . . .
C7 Mo2 C4 O4 71(20) . . . .
C14 Mo2 C4 O4 -7(20) . . . .
C13 Mo2 C4 O4 16(20) . . . .
C15 Mo2 C4 O4 -44(20) . . . .
C16 Mo2 C4 O4 -66(20) . . . .
C17 Mo2 C4 O4 -27(20) . . . .
C4 Mo2 C5 O5 -32(21) . . . .
C6 Mo2 C5 O5 73(21) . . . .
C7 Mo2 C5 O5 23(21) . . . .
C14 Mo2 C5 O5 -126(21) . . . .
C13 Mo2 C5 O5 176(100) . . . .
C15 Mo2 C5 O5 -133(21) . . . .
C16 Mo2 C5 O5 -166(21) . . . .
C17 Mo2 C5 O5 167(21) . . . .
C4 Mo2 C6 O6 -142(7) . . . .
C5 Mo2 C6 O6 143(7) . . . .
C7 Mo2 C6 O6 -68(7) . . . .
C14 Mo2 C6 O6 -15(7) . . . .
C13 Mo2 C6 O6 -1(7) . . . .
C15 Mo2 C6 O6 50(7) . . . .
C16 Mo2 C6 O6 62(7) . . . .
C17 Mo2 C6 O6 34(7) . . . .
C4 Mo2 C7 C11 39.9(5) . . . .
C6 Mo2 C7 C11 -67.1(5) . . . .
C5 Mo2 C7 C11 -15.5(7) . . . .
C14 Mo2 C7 C11 143.5(5) . . . .
C13 Mo2 C7 C11 -179.4(6) . . . .
C15 Mo2 C7 C11 138.5(5) . . . .
C16 Mo2 C7 C11 176.8(5) . . . .
C17 Mo2 C7 C11 -161.0(5) . . . .
C4 Mo2 C7 C8 -151.1(4) . . . .
C6 Mo2 C7 C8 101.9(4) . . . .
C5 Mo2 C7 C8 153.5(3) . . . .
C14 Mo2 C7 C8 -47.5(3) . . . .
C13 Mo2 C7 C8 -10.4(3) . . . .
C15 Mo2 C7 C8 -52.5(4) . . . .
C16 Mo2 C7 C8 -14.2(5) . . . .
C17 Mo2 C7 C8 8.0(4) . . . .
C4 Mo2 C7 Mo1 -66.3(3) . . . .
C6 Mo2 C7 Mo1 -173.3(3) . . . .
C5 Mo2 C7 Mo1 -121.7(3) . . . .
C14 Mo2 C7 Mo1 37.3(2) . . . .
C13 Mo2 C7 Mo1 74.4(3) . . . .
C15 Mo2 C7 Mo1 32.3(3) . . . .
C16 Mo2 C7 Mo1 70.6(3) . . . .
C17 Mo2 C7 Mo1 92.8(3) . . . .
C1 Mo1 C7 C11 145.0(3) . . . .
C3 Mo1 C7 C11 5.7(5) . . . .
C2 Mo1 C7 C11 -82.4(3) . . . .
C10 Mo1 C7 C11 36.7(3) . . . .
C9 Mo1 C7 C11 78.3(3) . . . .
C8 Mo1 C7 C11 115.4(4) . . . .
Ge1 Mo1 C7 C11 -153.5(3) . . . .
C1 Mo1 C7 C8 29.6(4) . . . .
C3 Mo1 C7 C8 -109.7(4) . . . .
C2 Mo1 C7 C8 162.2(3) . . . .
C10 Mo1 C7 C8 -78.7(3) . . . .
C9 Mo1 C7 C8 -37.1(3) . . . .
C11 Mo1 C7 C8 -115.4(4) . . . .
Ge1 Mo1 C7 C8 91.1(2) . . . .
C1 Mo1 C7 Mo2 -78.3(4) . . . .
C3 Mo1 C7 Mo2 142.3(4) . . . .
C2 Mo1 C7 Mo2 54.3(3) . . . .
C10 Mo1 C7 Mo2 173.4(3) . . . .
C9 Mo1 C7 Mo2 -145.1(3) . . . .
C8 Mo1 C7 Mo2 -108.0(4) . . . .
C11 Mo1 C7 Mo2 136.6(4) . . . .
Ge1 Mo1 C7 Mo2 -16.9(2) . . . .
C11 C7 C8 C9 1.6(6) . . . .
Mo2 C7 C8 C9 -170.7(3) . . . .
Mo1 C7 C8 C9 64.3(4) . . . .
C11 C7 C8 C12 169.0(4) . . . .
Mo2 C7 C8 C12 -3.3(6) . . . .
Mo1 C7 C8 C12 -128.3(4) . . . .
C11 C7 C8 Mo1 -62.7(3) . . . .
Mo2 C7 C8 Mo1 125.0(3) . . . .
C1 Mo1 C8 C9 85.1(3) . . . .
C3 Mo1 C8 C9 -0.3(5) . . . .
C2 Mo1 C8 C9 -142.9(3) . . . .
C10 Mo1 C8 C9 -37.8(3) . . . .
C11 Mo1 C8 C9 -79.1(3) . . . .
C7 Mo1 C8 C9 -116.3(4) . . . .
Ge1 Mo1 C8 C9 158.5(3) . . . .
C1 Mo1 C8 C7 -158.7(3) . . . .
C3 Mo1 C8 C7 116.0(4) . . . .
C2 Mo1 C8 C7 -26.7(4) . . . .
C10 Mo1 C8 C7 78.5(3) . . . .
C9 Mo1 C8 C7 116.3(4) . . . .
C11 Mo1 C8 C7 37.1(2) . . . .
Ge1 Mo1 C8 C7 -85.3(2) . . . .
C1 Mo1 C8 C12 -41.6(5) . . . .
C3 Mo1 C8 C12 -126.9(5) . . . .
C2 Mo1 C8 C12 90.4(5) . . . .
C10 Mo1 C8 C12 -164.4(5) . . . .
C9 Mo1 C8 C12 -126.7(6) . . . .
C11 Mo1 C8 C12 154.2(5) . . . .
C7 Mo1 C8 C12 117.1(5) . . . .
Ge1 Mo1 C8 C12 31.8(4) . . . .
C7 C8 C9 C10 -1.6(6) . . . .
C12 C8 C9 C10 -167.7(5) . . . .
Mo1 C8 C9 C10 63.9(4) . . . .
C7 C8 C9 Mo1 -65.5(3) . . . .
C12 C8 C9 Mo1 128.4(5) . . . .
C1 Mo1 C9 C10 144.1(3) . . . .
C3 Mo1 C9 C10 64.3(4) . . . .
C2 Mo1 C9 C10 -23.9(7) . . . .
C8 Mo1 C9 C10 -115.5(4) . . . .
C11 Mo1 C9 C10 -36.9(3) . . . .
C7 Mo1 C9 C10 -77.7(3) . . . .
Ge1 Mo1 C9 C10 -140.0(3) . . . .
C1 Mo1 C9 C8 -100.4(3) . . . .
C3 Mo1 C9 C8 179.8(3) . . . .
C2 Mo1 C9 C8 91.6(6) . . . .
C10 Mo1 C9 C8 115.5(4) . . . .
C11 Mo1 C9 C8 78.5(3) . . . .
C7 Mo1 C9 C8 37.8(3) . . . .
Ge1 Mo1 C9 C8 -24.5(3) . . . .
C8 C9 C10 C11 1.1(6) . . . .
Mo1 C9 C10 C11 65.4(4) . . . .
C8 C9 C10 Mo1 -64.3(4) . . . .
C1 Mo1 C10 C11 -161.0(3) . . . .
C3 Mo1 C10 C11 124.7(4) . . . .
C2 Mo1 C10 C11 52.5(4) . . . .
C9 Mo1 C10 C11 -116.6(5) . . . .
C8 Mo1 C10 C11 -78.9(3) . . . .
C7 Mo1 C10 C11 -36.4(3) . . . .
Ge1 Mo1 C10 C11 -52.7(4) . . . .
C1 Mo1 C10 C9 -44.4(4) . . . .
C3 Mo1 C10 C9 -118.7(4) . . . .
C2 Mo1 C10 C9 169.1(3) . . . .
C8 Mo1 C10 C9 37.7(3) . . . .
C11 Mo1 C10 C9 116.6(5) . . . .
C7 Mo1 C10 C9 80.2(3) . . . .
Ge1 Mo1 C10 C9 63.9(4) . . . .
C9 C10 C11 C7 -0.1(6) . . . .
Mo1 C10 C11 C7 64.6(4) . . . .
C9 C10 C11 Mo1 -64.7(4) . . . .
C8 C7 C11 C10 -0.9(6) . . . .
Mo2 C7 C11 C10 168.8(4) . . . .
Mo1 C7 C11 C10 -62.8(4) . . . .
C8 C7 C11 Mo1 61.8(3) . . . .
Mo2 C7 C11 Mo1 -128.4(5) . . . .
C1 Mo1 C11 C10 39.7(7) . . . .
C3 Mo1 C11 C10 -58.9(4) . . . .
C2 Mo1 C11 C10 -137.5(3) . . . .
C9 Mo1 C11 C10 37.3(3) . . . .
C8 Mo1 C11 C10 78.9(3) . . . .
C7 Mo1 C11 C10 117.4(4) . . . .
Ge1 Mo1 C11 C10 146.5(3) . . . .
C1 Mo1 C11 C7 -77.7(6) . . . .
C3 Mo1 C11 C7 -176.3(3) . . . .
C2 Mo1 C11 C7 105.0(3) . . . .
C10 Mo1 C11 C7 -117.4(4) . . . .
C9 Mo1 C11 C7 -80.2(3) . . . .
C8 Mo1 C11 C7 -38.5(3) . . . .
Ge1 Mo1 C11 C7 29.1(3) . . . .
C9 C8 C12 C13 -174.1(5) . . . .
C7 C8 C12 C13 21.3(6) . . . .
Mo1 C8 C12 C13 -73.8(5) . . . .
C9 C8 C12 C19 -51.5(7) . . . .
C7 C8 C12 C19 143.9(5) . . . .
Mo1 C8 C12 C19 48.7(6) . . . .
C9 C8 C12 C18 68.3(7) . . . .
C7 C8 C12 C18 -96.3(5) . . . .
Mo1 C8 C12 C18 168.6(4) . . . .
C8 C12 C13 C17 -120.7(5) . . . .
C19 C12 C13 C17 114.9(6) . . . .
C18 C12 C13 C17 -5.7(7) . . . .
C8 C12 C13 C14 55.3(6) . . . .
C19 C12 C13 C14 -69.1(6) . . . .
C18 C12 C13 C14 170.3(4) . . . .
C8 C12 C13 Mo2 -29.9(5) . . . .
C19 C12 C13 Mo2 -154.3(4) . . . .
C18 C12 C13 Mo2 85.1(4) . . . .
C4 Mo2 C13 C17 -155.5(3) . . . .
C6 Mo2 C13 C17 79.9(3) . . . .
C5 Mo2 C13 C17 -15.0(5) . . . .
C7 Mo2 C13 C17 147.4(3) . . . .
C14 Mo2 C13 C17 -115.7(4) . . . .
C15 Mo2 C13 C17 -77.0(3) . . . .
C16 Mo2 C13 C17 -35.9(3) . . . .
C4 Mo2 C13 C14 -39.9(4) . . . .
C6 Mo2 C13 C14 -164.4(3) . . . .
C5 Mo2 C13 C14 100.7(4) . . . .
C7 Mo2 C13 C14 -96.9(3) . . . .
C15 Mo2 C13 C14 38.6(3) . . . .
C16 Mo2 C13 C14 79.8(3) . . . .
C17 Mo2 C13 C14 115.7(4) . . . .
C4 Mo2 C13 C12 80.4(4) . . . .
C6 Mo2 C13 C12 -44.2(4) . . . .
C5 Mo2 C13 C12 -139.1(4) . . . .
C7 Mo2 C13 C12 23.3(4) . . . .
C14 Mo2 C13 C12 120.2(5) . . . .
C15 Mo2 C13 C12 158.9(5) . . . .
C16 Mo2 C13 C12 -160.0(5) . . . .
C17 Mo2 C13 C12 -124.1(5) . . . .
C17 C13 C14 C15 -0.1(5) . . . .
C12 C13 C14 C15 -176.7(4) . . . .
Mo2 C13 C14 C15 -66.5(3) . . . .
C17 C13 C14 Ge1 178.2(3) . . . .
C12 C13 C14 Ge1 1.5(7) . . . .
Mo2 C13 C14 Ge1 111.8(4) . . . .
C17 C13 C14 Mo2 66.4(3) . . . .
C12 C13 C14 Mo2 -110.3(4) . . . .
C20 Ge1 C14 C15 -92.9(4) . . . .
C21 Ge1 C14 C15 13.8(4) . . . .
Mo1 Ge1 C14 C15 138.6(4) . . . .
C20 Ge1 C14 C13 89.2(4) . . . .
C21 Ge1 C14 C13 -164.2(4) . . . .
Mo1 Ge1 C14 C13 -39.3(4) . . . .
C20 Ge1 C14 Mo2 177.8(2) . . . .
C21 Ge1 C14 Mo2 -75.6(3) . . . .
Mo1 Ge1 C14 Mo2 49.3(2) . . . .
C4 Mo2 C14 C15 -95.9(3) . . . .
C6 Mo2 C14 C15 137.2(3) . . . .
C5 Mo2 C14 C15 -11.4(4) . . . .
C7 Mo2 C14 C15 -172.3(3) . . . .
C13 Mo2 C14 C15 113.0(4) . . . .
C16 Mo2 C14 C15 36.0(3) . . . .
C17 Mo2 C14 C15 76.3(3) . . . .
C4 Mo2 C14 C13 151.1(3) . . . .
C6 Mo2 C14 C13 24.2(4) . . . .
C5 Mo2 C14 C13 -124.4(3) . . . .
C7 Mo2 C14 C13 74.7(3) . . . .
C15 Mo2 C14 C13 -113.0(4) . . . .
C16 Mo2 C14 C13 -77.0(3) . . . .
C17 Mo2 C14 C13 -36.7(3) . . . .
C4 Mo2 C14 Ge1 25.9(3) . . . .
C6 Mo2 C14 Ge1 -101.0(3) . . . .
C5 Mo2 C14 Ge1 110.4(3) . . . .
C7 Mo2 C14 Ge1 -50.5(2) . . . .
C13 Mo2 C14 Ge1 -125.2(4) . . . .
C15 Mo2 C14 Ge1 121.8(4) . . . .
C16 Mo2 C14 Ge1 157.8(3) . . . .
C17 Mo2 C14 Ge1 -161.9(3) . . . .
C13 C14 C15 C16 1.8(5) . . . .
Ge1 C14 C15 C16 -176.6(3) . . . .
Mo2 C14 C15 C16 -63.3(4) . . . .
C13 C14 C15 Mo2 65.1(3) . . . .
Ge1 C14 C15 Mo2 -113.3(3) . . . .
C4 Mo2 C15 C16 -150.0(3) . . . .
C6 Mo2 C15 C16 18.4(6) . . . .
C5 Mo2 C15 C16 -70.1(4) . . . .
C7 Mo2 C15 C16 126.5(3) . . . .
C14 Mo2 C15 C16 118.0(4) . . . .
C13 Mo2 C15 C16 77.9(3) . . . .
C17 Mo2 C15 C16 36.9(3) . . . .
C4 Mo2 C15 C14 91.9(3) . . . .
C6 Mo2 C15 C14 -99.6(5) . . . .
C5 Mo2 C15 C14 171.9(3) . . . .
C7 Mo2 C15 C14 8.5(3) . . . .
C13 Mo2 C15 C14 -40.1(3) . . . .
C16 Mo2 C15 C14 -118.0(4) . . . .
C17 Mo2 C15 C14 -81.1(3) . . . .
C14 C15 C16 C17 -2.8(6) . . . .
Mo2 C15 C16 C17 -64.7(4) . . . .
C14 C15 C16 Mo2 61.9(3) . . . .
C4 Mo2 C16 C17 156.9(3) . . . .
C6 Mo2 C16 C17 -54.6(4) . . . .
C5 Mo2 C16 C17 -131.7(4) . . . .
C7 Mo2 C16 C17 40.4(5) . . . .
C14 Mo2 C16 C17 79.5(4) . . . .
C13 Mo2 C16 C17 36.2(3) . . . .
C15 Mo2 C16 C17 116.2(5) . . . .
C4 Mo2 C16 C15 40.7(4) . . . .
C6 Mo2 C16 C15 -170.8(3) . . . .
C5 Mo2 C16 C15 112.1(3) . . . .
C7 Mo2 C16 C15 -75.8(4) . . . .
C14 Mo2 C16 C15 -36.7(3) . . . .
C13 Mo2 C16 C15 -80.0(4) . . . .
C17 Mo2 C16 C15 -116.2(5) . . . .
C14 C13 C17 C16 -1.6(6) . . . .
C12 C13 C17 C16 174.9(4) . . . .
Mo2 C13 C17 C16 62.5(4) . . . .
C14 C13 C17 Mo2 -64.1(3) . . . .
C12 C13 C17 Mo2 112.4(5) . . . .
C15 C16 C17 C13 2.7(6) . . . .
Mo2 C16 C17 C13 -61.2(4) . . . .
C15 C16 C17 Mo2 63.9(4) . . . .
C4 Mo2 C17 C13 61.2(7) . . . .
C6 Mo2 C17 C13 -107.2(3) . . . .
C5 Mo2 C17 C13 170.7(3) . . . .
C7 Mo2 C17 C13 -32.1(3) . . . .
C14 Mo2 C17 C13 38.9(3) . . . .
C15 Mo2 C17 C13 80.8(3) . . . .
C16 Mo2 C17 C13 118.3(5) . . . .
C4 Mo2 C17 C16 -57.0(7) . . . .
C6 Mo2 C17 C16 134.6(4) . . . .
C5 Mo2 C17 C16 52.4(4) . . . .
C7 Mo2 C17 C16 -150.3(4) . . . .
C14 Mo2 C17 C16 -79.3(4) . . . .
C13 Mo2 C17 C16 -118.3(5) . . . .
C15 Mo2 C17 C16 -37.4(3) . . . .
